data_4518541
loop_
_publ_author_name
'Wang, Jiangfeng'
'He, Yaowu'
'Guo, Shenghui'
'Ali, Muhammad Umair'
'Zhao, Changbin'
'Zhu, Yanan'
'Wang, Tao'
'Wang, Yunrui'
'Miao, Jingsheng'
'Wei, Guodan'
'Meng, Hong'

_publ_section_title
;
 Multifunctional Benzo[4,5]thieno[3,2-<i>b</i>]benzofuran Derivative with
 High Mobility and Luminescent Properties.
;
_journal_issue 10
_journal_name_full 'ACS applied materials &amp; interfaces'
_journal_page_first 12250
_journal_page_last 12258
_journal_paper_doi 10.1021/acsami.0c21286
_journal_volume 13
_journal_year 2021
_chemical_formula_moiety 'C26 H16 O S'
_chemical_formula_sum 'C26 H16 O S'
_chemical_formula_weight 376.45
_space_group_crystal_system monoclinic
_space_group_IT_number 7
_space_group_name_Hall 'P -2yc'
_space_group_name_H-M_alt 'P 1 c 1'
_atom_sites_solution_hydrogens geom
_atom_sites_solution_primary dual
_audit_creation_date 2018-11-07
_audit_creation_method
;
Olex2 1.2
(compiled 2018.05.29 svn.r3508 for OlexSys, GUI svn.r5506)
;
_cell_angle_alpha 90
_cell_angle_beta 91.194(8)
_cell_angle_gamma 90
_cell_formula_units_Z 2
_cell_length_a 19.1327(17)
_cell_length_b 7.2972(5)
_cell_length_c 6.3730(5)
_cell_measurement_reflns_used 2839
_cell_measurement_temperature 100.00(10)
_cell_measurement_theta_max 29.1680
_cell_measurement_theta_min 2.8260
_cell_volume 889.57(12)
_computing_cell_refinement 'CrysAlisPro 1.171.38.43f (Rigaku OD, 2015)'
_computing_data_collection 'CrysAlisPro 1.171.38.43f (Rigaku OD, 2015)'
_computing_data_reduction 'CrysAlisPro 1.171.38.43f (Rigaku OD, 2015)'
_computing_molecular_graphics 'Olex2 (Dolomanov et al., 2009)'
_computing_publication_material 'Olex2 (Dolomanov et al., 2009)'
_computing_structure_refinement 'ShelXL (Sheldrick, 2015)'
_computing_structure_solution 'ShelXT (Sheldrick, 2015)'
_diffrn_ambient_environment N~2~
_diffrn_ambient_temperature 100.00(10)
_diffrn_detector 'CCD plate'
_diffrn_detector_area_resol_mean 5.2684
_diffrn_detector_type AtlasS2
_diffrn_measured_fraction_theta_full 0.999
_diffrn_measured_fraction_theta_max 0.895
_diffrn_measurement_details
;
List of Runs (angles in degrees, time in seconds):

  # Type    Start    End  Width  t~exp~   \w     \q     \k     \f   Frames
--------------------------------------------------------------------------
  1  \w    -75.00  16.00   1.00    1.50    --  -11.59 -57.00  60.00   91
  2  \w    -34.00  62.00   1.00    1.50    --  -11.59  57.00-150.00   96
  3  \w    -13.00  76.00   1.00    1.50    --   11.74  77.00 -30.00   89
;
_diffrn_measurement_device 'four-circle diffractometer'
_diffrn_measurement_device_type 'SuperNova, Dual, Cu at zero, AtlasS2'
_diffrn_measurement_method '\w scans'
_diffrn_orient_matrix_type 'CrysAlisPro convention (1999,Acta A55,543-557)'
_diffrn_orient_matrix_UB_11 0.0324360000
_diffrn_orient_matrix_UB_12 0.0462553000
_diffrn_orient_matrix_UB_13 0.0113735000
_diffrn_orient_matrix_UB_21 0.0176381000
_diffrn_orient_matrix_UB_22 -0.0793128000
_diffrn_orient_matrix_UB_23 -0.0352848000
_diffrn_orient_matrix_UB_31 -0.0032824000
_diffrn_orient_matrix_UB_32 0.0317014000
_diffrn_orient_matrix_UB_33 -0.1051002000
_diffrn_radiation_monochromator mirror
_diffrn_radiation_probe x-ray
_diffrn_radiation_type MoK\a
_diffrn_radiation_wavelength 0.71073
_diffrn_reflns_av_R_equivalents 0.0445
_diffrn_reflns_av_unetI/netI 0.0640
_diffrn_reflns_Laue_measured_fraction_full 0.999
_diffrn_reflns_Laue_measured_fraction_max 0.895
_diffrn_reflns_limit_h_max 18
_diffrn_reflns_limit_h_min -24
_diffrn_reflns_limit_k_max 8
_diffrn_reflns_limit_k_min -10
_diffrn_reflns_limit_l_max 8
_diffrn_reflns_limit_l_min -7
_diffrn_reflns_number 6383
_diffrn_reflns_point_group_measured_fraction_full 0.761
_diffrn_reflns_point_group_measured_fraction_max 0.634
_diffrn_reflns_theta_full 25.242
_diffrn_reflns_theta_max 29.362
_diffrn_reflns_theta_min 2.129
_diffrn_source 'micro-focus sealed X-ray tube'
_diffrn_source_type 'SuperNova (Mo) X-ray Source'
_exptl_absorpt_coefficient_mu 0.196
_exptl_absorpt_correction_T_max 1.00000
_exptl_absorpt_correction_T_min 0.42012
_exptl_absorpt_correction_type multi-scan
_exptl_absorpt_process_details
;
CrysAlisPro 1.171.38.43f (Rigaku Oxford Diffraction, 2015)
Empirical absorption correction using spherical harmonics,
 implemented in SCALE3 ABSPACK scaling algorithm.
;
_exptl_crystal_colour colourless
_exptl_crystal_colour_primary colourless
_exptl_crystal_density_diffrn 1.405
_exptl_crystal_description block
_exptl_crystal_F_000 392
_exptl_crystal_size_max 0.15
_exptl_crystal_size_mid 0.13
_exptl_crystal_size_min 0.12
_refine_diff_density_max 0.658
_refine_diff_density_min -0.501
_refine_diff_density_rms 0.128
_refine_ls_abs_structure_details
;
 Flack x determined using 767 quotients [(I+)-(I-)]/[(I+)+(I-)]
 (Parsons, Flack and Wagner, Acta Cryst. B69 (2013) 249-259).
;
_refine_ls_abs_structure_Flack 0.16(10)
_refine_ls_extinction_method none
_refine_ls_goodness_of_fit_ref 1.099
_refine_ls_hydrogen_treatment constr
_refine_ls_matrix_type full
_refine_ls_number_parameters 253
_refine_ls_number_reflns 3102
_refine_ls_number_restraints 2
_refine_ls_restrained_S_all 1.099
_refine_ls_R_factor_all 0.0872
_refine_ls_R_factor_gt 0.0841
_refine_ls_shift/su_max 0.001
_refine_ls_shift/su_mean 0.000
_refine_ls_structure_factor_coef Fsqd
_refine_ls_weighting_details 'w=1/[\s^2^(Fo^2^)+(0.1053P)^2^+3.9052P] where P=(Fo^2^+2Fc^2^)/3'
_refine_ls_weighting_scheme calc
_refine_ls_wR_factor_gt 0.2262
_refine_ls_wR_factor_ref 0.2287
_reflns_Friedel_coverage 0.414
_reflns_Friedel_fraction_full 0.521
_reflns_Friedel_fraction_max 0.372
_reflns_number_gt 2926
_reflns_number_total 3102
_reflns_threshold_expression 'I > 2\s(I)'
_cod_data_source_file am0c21286_si_001.cif
_cod_data_source_block 20180411
_cod_depositor_comments 'Adding full bibliography for 4518541.cif.'
_cod_database_code 4518541
_shelx_shelxl_version_number 2017/1
_shelx_space_group_comment
;
The symmetry employed for this shelxl refinement is uniquely defined
by the following loop, which should always be used as a source of
symmetry information in preference to the above space-group names.
They are only intended as comments.
;
_shelx_estimated_absorpt_t_max 0.977
_shelx_estimated_absorpt_t_min 0.971
_reflns_odcompleteness_completeness 99.95
_reflns_odcompleteness_iscentric 1
_reflns_odcompleteness_theta 26.32
_olex2_refinement_description
;
1. Fixed Uiso
 At 1.2 times of:
  All C(H) groups
2.a Aromatic/amide H refined with riding coordinates:
 C19(H19), C4(H4), C16(H16), C2(H2), C17(H17), C12(H12), C8(H8), C23(H23),
 C6(H6), C26(H26), C11(H11), C3(H3), C25(H25), C22(H22), C5(H5), C24(H24)
;
_olex2_submission_special_instructions 'No special instructions were received'
_oxdiff_exptl_absorpt_empirical_details
;
Empirical correction (ABSPACK) includes:
- Absorption correction using spherical harmonics
- Frame scaling
- Detector area scaling
;
_oxdiff_exptl_absorpt_empirical_full_max 1.784
_oxdiff_exptl_absorpt_empirical_full_min 0.426

loop_
_space_group_symop_operation_xyz
'x, y, z'
'x, -y, z+1/2'

loop_
_atom_site_label
_atom_site_type_symbol
_atom_site_fract_x
_atom_site_fract_y
_atom_site_fract_z
_atom_site_U_iso_or_equiv
_atom_site_adp_type
_atom_site_occupancy
_atom_site_site_symmetry_order
_atom_site_calc_flag
_atom_site_refinement_flags_posn
_atom_site_refinement_flags_adp
_atom_site_refinement_flags_occupancy
_atom_site_disorder_assembly
_atom_site_disorder_group
S1 S 0.46818(6) 0.83204(13) 0.88190(10) 0.0157(2) Uani 1 1 d . . . . .
O1 O 0.54500(16) 0.6731(4) 0.3603(4) 0.0171(7) Uani 1 1 d . . . . .
C13 C 0.4989(2) 0.7142(5) 0.5118(7) 0.0144(9) Uani 1 1 d . . . . .
C10 C 0.4228(2) 0.7185(5) 0.5058(6) 0.0149(9) Uani 1 1 d . . . . .
C19 C 0.6728(2) 0.6986(5) 0.3588(7) 0.0154(9) Uani 1 1 d . . . . .
H19 H 0.675665 0.653744 0.222652 0.018 Uiso 1 1 calc R . . . .
C14 C 0.5277(2) 0.7714(5) 0.6925(6) 0.0159(9) Uani 1 1 d . . . . .
C21 C 0.8045(2) 0.7512(5) 0.3765(6) 0.0147(9) Uani 1 1 d . . . . .
C15 C 0.6025(2) 0.7757(5) 0.6617(7) 0.0157(9) Uani 1 1 d . . . . .
C20 C 0.6099(2) 0.7142(6) 0.4559(6) 0.0178(10) Uani 1 1 d . . . . .
C4 C 0.0608(2) 0.7540(6) 0.7452(7) 0.0184(10) Uani 1 1 d . . . . .
H4 H 0.013645 0.756282 0.777697 0.022 Uiso 1 1 calc R . . . .
C18 C 0.7336(2) 0.7538(6) 0.4745(7) 0.0185(10) Uani 1 1 d . . . . .
C1 C 0.2029(2) 0.7483(5) 0.6451(6) 0.0155(9) Uani 1 1 d . . . . .
C9 C 0.4001(2) 0.7787(5) 0.7017(7) 0.0173(10) Uani 1 1 d . . . . .
C16 C 0.6618(2) 0.8248(6) 0.7799(7) 0.0163(10) Uani 1 1 d . . . . .
H16 H 0.658493 0.865106 0.917794 0.020 Uiso 1 1 calc R . . . .
C2 C 0.1777(3) 0.8619(5) 0.8040(7) 0.0206(10) Uani 1 1 d . . . . .
H2 H 0.208903 0.937448 0.876896 0.025 Uiso 1 1 calc R . . . .
C17 C 0.7265(2) 0.8108(6) 0.6819(6) 0.0168(10) Uani 1 1 d . . . . .
H17 H 0.766679 0.840910 0.758918 0.020 Uiso 1 1 calc R . . . .
C7 C 0.2794(2) 0.7429(5) 0.5965(7) 0.0176(10) Uani 1 1 d . . . . .
C12 C 0.3021(2) 0.6868(5) 0.3960(7) 0.0169(10) Uani 1 1 d . . . . .
H12 H 0.269092 0.660155 0.291221 0.020 Uiso 1 1 calc R . . . .
C8 C 0.3286(2) 0.7911(6) 0.7508(7) 0.0194(10) Uani 1 1 d . . . . .
H8 H 0.314847 0.830365 0.882443 0.023 Uiso 1 1 calc R . . . .
C23 C 0.9253(2) 0.8534(6) 0.3820(7) 0.0197(10) Uani 1 1 d . . . . .
H23 H 0.960895 0.923903 0.442412 0.024 Uiso 1 1 calc R . . . .
C6 C 0.1552(2) 0.6369(5) 0.5387(7) 0.0183(10) Uani 1 1 d . . . . .
H6 H 0.170779 0.559071 0.433918 0.022 Uiso 1 1 calc R . . . .
C26 C 0.8177(2) 0.6448(6) 0.2029(7) 0.0188(10) Uani 1 1 d . . . . .
H26 H 0.781784 0.576515 0.140905 0.023 Uiso 1 1 calc R . . . .
C11 C 0.3728(2) 0.6710(5) 0.3534(6) 0.0149(9) Uani 1 1 d . . . . .
H11 H 0.386751 0.628667 0.223102 0.018 Uiso 1 1 calc R . . . .
C3 C 0.1081(2) 0.8649(5) 0.8554(7) 0.0196(10) Uani 1 1 d . . . . .
H3 H 0.092889 0.940364 0.962759 0.023 Uiso 1 1 calc R . . . .
C25 C 0.8852(2) 0.6389(6) 0.1189(7) 0.0200(10) Uani 1 1 d . . . . .
H25 H 0.893762 0.566459 0.002156 0.024 Uiso 1 1 calc R . . . .
C22 C 0.8585(2) 0.8591(6) 0.4618(7) 0.0198(10) Uani 1 1 d . . . . .
H22 H 0.849346 0.936200 0.574208 0.024 Uiso 1 1 calc R . . . .
C5 C 0.0842(2) 0.6398(6) 0.5866(7) 0.0210(11) Uani 1 1 d . . . . .
H5 H 0.052757 0.565653 0.512640 0.025 Uiso 1 1 calc R . . . .
C24 C 0.9388(2) 0.7411(6) 0.2105(7) 0.0193(10) Uani 1 1 d . . . . .
H24 H 0.983640 0.734808 0.157593 0.023 Uiso 1 1 calc R . . . .

loop_
_atom_site_aniso_label
_atom_site_aniso_U_11
_atom_site_aniso_U_22
_atom_site_aniso_U_33
_atom_site_aniso_U_23
_atom_site_aniso_U_13
_atom_site_aniso_U_12
S1 0.0097(4) 0.0185(4) 0.0189(4) -0.0030(4) 0.0005(3) -0.0002(4)
O1 0.0167(13) 0.0150(13) 0.0194(15) -0.0018(12) -0.0021(12) -0.0014(11)
C13 0.0178(18) 0.0101(15) 0.0154(18) -0.0013(16) 0.0021(15) -0.0007(15)
C10 0.021(2) 0.0126(15) 0.0107(18) -0.0013(15) -0.0001(15) -0.0073(15)
C19 0.0179(19) 0.0125(15) 0.0157(18) -0.0005(16) 0.0001(16) 0.0020(15)
C14 0.0172(18) 0.0141(16) 0.0169(18) 0.0054(16) 0.0125(14) 0.0053(15)
C21 0.0188(19) 0.0093(16) 0.0162(19) 0.0019(15) 0.0029(16) 0.0019(14)
C15 0.0117(18) 0.0129(16) 0.022(2) 0.0030(16) 0.0001(16) 0.0034(14)
C20 0.022(2) 0.0189(17) 0.0123(19) 0.0035(16) -0.0006(16) -0.0007(17)
C4 0.0136(18) 0.0185(18) 0.023(2) 0.0053(17) 0.0021(16) 0.0041(15)
C18 0.018(2) 0.0196(18) 0.0176(19) 0.0043(17) -0.0029(16) -0.0001(16)
C1 0.0086(17) 0.0182(17) 0.020(2) -0.0011(17) -0.0024(15) 0.0061(15)
C9 0.0154(19) 0.0112(16) 0.025(2) 0.0022(16) -0.0021(17) -0.0018(14)
C16 0.0145(19) 0.0202(18) 0.0140(19) 0.0023(16) 0.0002(16) 0.0002(15)
C2 0.029(2) 0.0131(16) 0.020(2) -0.0030(17) 0.0014(18) -0.0025(17)
C17 0.0146(18) 0.0167(17) 0.019(2) 0.0013(16) -0.0010(16) -0.0030(15)
C7 0.020(2) 0.0127(17) 0.020(2) 0.0010(17) 0.0003(17) 0.0006(15)
C12 0.0155(19) 0.0106(16) 0.025(2) 0.0036(16) 0.0045(16) 0.0033(14)
C8 0.0165(19) 0.0162(18) 0.025(2) -0.0026(17) 0.0038(17) 0.0006(15)
C23 0.017(2) 0.0174(18) 0.024(2) 0.0075(17) 0.0013(17) -0.0023(15)
C6 0.020(2) 0.0119(16) 0.023(2) -0.0014(16) 0.0033(17) 0.0035(15)
C26 0.019(2) 0.0191(19) 0.018(2) 0.0003(17) -0.0036(17) -0.0034(16)
C11 0.0177(18) 0.0164(17) 0.0108(18) -0.0004(16) 0.0018(15) 0.0005(15)
C3 0.025(2) 0.0145(17) 0.019(2) -0.0031(17) 0.0040(17) 0.0023(17)
C25 0.027(2) 0.0174(17) 0.0158(19) -0.0017(17) 0.0036(17) 0.0055(17)
C22 0.021(2) 0.0217(19) 0.016(2) -0.0006(17) 0.0018(17) 0.0014(17)
C5 0.018(2) 0.022(2) 0.023(2) 0.0005(18) 0.0007(17) -0.0032(16)
C24 0.020(2) 0.0190(18) 0.020(2) 0.0031(18) 0.0048(17) 0.0008(16)

loop_
_atom_type_symbol
_atom_type_description
_atom_type_scat_dispersion_real
_atom_type_scat_dispersion_imag
_atom_type_scat_source
C C 0.0033 0.0016 'International Tables Vol C Tables 4.2.6.8 and 6.1.1.4'
H H 0.0000 0.0000 'International Tables Vol C Tables 4.2.6.8 and 6.1.1.4'
O O 0.0106 0.0060 'International Tables Vol C Tables 4.2.6.8 and 6.1.1.4'
S S 0.1246 0.1234 'International Tables Vol C Tables 4.2.6.8 and 6.1.1.4'

loop_
_geom_angle_atom_site_label_1
_geom_angle_atom_site_label_2
_geom_angle_atom_site_label_3
_geom_angle
_geom_angle_site_symmetry_1
_geom_angle_site_symmetry_3
_geom_angle_publ_flag
C14 S1 C9 88.7(2) . . ?
C13 O1 C20 103.1(3) . . ?
O1 C13 C10 130.7(4) . . ?
C14 C13 O1 114.9(4) . . ?
C14 C13 C10 114.2(4) . . ?
C9 C10 C13 108.2(4) . . ?
C11 C10 C13 133.2(4) . . ?
C11 C10 C9 118.6(4) . . ?
C20 C19 C18 117.3(4) . . ?
C13 C14 S1 114.6(3) . . ?
C13 C14 C15 106.3(4) . . ?
C15 C14 S1 138.9(3) . . ?
C26 C21 C18 121.4(4) . . ?
C26 C21 C22 118.8(4) . . ?
C22 C21 C18 119.7(4) . . ?
C20 C15 C14 103.9(4) . . ?
C16 C15 C14 136.6(4) . . ?
C16 C15 C20 119.5(4) . . ?
C19 C20 O1 124.3(4) . . ?
C19 C20 C15 124.0(4) . . ?
C15 C20 O1 111.7(4) . . ?
C5 C4 C3 119.9(4) . . ?
C19 C18 C21 121.0(4) . . ?
C17 C18 C19 118.8(4) . . ?
C17 C18 C21 120.2(4) . . ?
C2 C1 C7 121.0(4) . . ?
C6 C1 C2 117.8(4) . . ?
C6 C1 C7 121.1(4) . . ?
C10 C9 S1 114.3(3) . . ?
C10 C9 C8 122.5(4) . . ?
C8 C9 S1 123.2(3) . . ?
C15 C16 C17 117.1(4) . . ?
C3 C2 C1 122.0(4) . . ?
C18 C17 C16 123.2(4) . . ?
C12 C7 C1 120.8(4) . . ?
C8 C7 C1 119.7(4) . . ?
C8 C7 C12 119.5(4) . . ?
C11 C12 C7 121.2(4) . . ?
C7 C8 C9 118.1(4) . . ?
C22 C23 C24 119.5(4) . . ?
C1 C6 C5 121.0(4) . . ?
C21 C26 C25 120.5(4) . . ?
C12 C11 C10 120.0(4) . . ?
C2 C3 C4 119.5(4) . . ?
C24 C25 C26 119.9(4) . . ?
C23 C22 C21 121.3(4) . . ?
C4 C5 C6 119.8(4) . . ?
C25 C24 C23 119.9(4) . . ?

loop_
_geom_bond_atom_site_label_1
_geom_bond_atom_site_label_2
_geom_bond_distance
_geom_bond_site_symmetry_2
_geom_bond_publ_flag
S1 C14 1.734(4) . ?
S1 C9 1.762(4) . ?
O1 C13 1.355(5) . ?
O1 C20 1.405(5) . ?
C13 C10 1.456(6) . ?
C13 C14 1.333(6) . ?
C10 C9 1.401(6) . ?
C10 C11 1.393(6) . ?
C19 C20 1.369(6) . ?
C19 C18 1.422(6) . ?
C14 C15 1.450(6) . ?
C21 C18 1.505(6) . ?
C21 C26 1.379(6) . ?
C21 C22 1.400(6) . ?
C15 C20 1.396(6) . ?
C15 C16 1.394(6) . ?
C4 C3 1.393(6) . ?
C4 C5 1.392(6) . ?
C18 C17 1.395(6) . ?
C1 C2 1.401(6) . ?
C1 C7 1.502(6) . ?
C1 C6 1.388(6) . ?
C9 C8 1.412(6) . ?
C16 C17 1.402(6) . ?
C2 C3 1.378(7) . ?
C7 C12 1.418(6) . ?
C7 C8 1.393(6) . ?
C12 C11 1.391(6) . ?
C23 C22 1.387(6) . ?
C23 C24 1.394(6) . ?
C6 C5 1.399(6) . ?
C26 C25 1.409(6) . ?
C25 C24 1.388(6) . ?
